data_7033310
loop_
_publ_author_name
'Yue, Cheng-Yang'
'Lei, Xiao-Wu'
'Feng, Li-Juan'
'Wang, Chen'
'Gong, Ya-Ping'
'Liu, Xin-Ying'

_publ_section_title
;
 [Mn2Ga4Sn4S20](8-) T3 supertetrahedral nanocluster directed by a series
 of transition metal complexes.
;
_journal_issue 5
_journal_name_full 'Dalton transactions (Cambridge, England : 2003)'
_journal_page_first 2416
_journal_page_last 2424
_journal_paper_doi 10.1039/c4dt02864c
_journal_volume 44
_journal_year 2015
_chemical_formula_sum 'C10 H44 Ga2 Mn3 N10 O2 S10 Sn2'
_chemical_formula_weight 1198.79
_chemical_name_systematic
; 
 ? 
;
_space_group_IT_number 23
_symmetry_cell_setting orthorhombic
_symmetry_space_group_name_Hall 'I 2 2'
_symmetry_space_group_name_H-M 'I 2 2 2'
_atom_sites_solution_hydrogens geom
_atom_sites_solution_primary direct
_atom_sites_solution_secondary difmap
_audit_block_doi 10.5517/cc130zps
_audit_creation_method SHELXL-97
_audit_update_record
;
2014-11-10 deposited with the CCDC.
2014-12-03 downloaded from the CCDC.
;
_cell_angle_alpha 90.00
_cell_angle_beta 90.00
_cell_angle_gamma 90.00
_cell_formula_units_Z 4
_cell_length_a 10.9793(18)
_cell_length_b 16.526(3)
_cell_length_c 22.757(4)
_cell_measurement_reflns_used 5700
_cell_measurement_temperature 296(2)
_cell_measurement_theta_max 27.46
_cell_measurement_theta_min 2.46
_cell_volume 4129.1(12)
_computing_cell_refinement 'APEX2 Software Suite (Bruker,2005)'
_computing_data_collection 'APEX2 Software Suite (Bruker,2005)'
_computing_data_reduction 'APEX2 Software Suite (Bruker,2005)'
_computing_molecular_graphics SHELXTL
_computing_publication_material SHELXTL
_computing_structure_refinement 'SHELXTL (Sheldrick, 2008)'
_computing_structure_solution 'SHELXTL (Sheldrick, 2008)'
_diffrn_ambient_temperature 296(2)
_diffrn_measured_fraction_theta_full 0.991
_diffrn_measured_fraction_theta_max 0.991
_diffrn_measurement_device_type 'Bruker SMART CCD area detector'
_diffrn_measurement_method 'phi and omega scans'
_diffrn_radiation_monochromator graphite
_diffrn_radiation_source 'fine-focus sealed tube'
_diffrn_radiation_type MoK\a
_diffrn_radiation_wavelength 0.71073
_diffrn_reflns_av_R_equivalents 0.0436
_diffrn_reflns_av_unetI/netI 0.0370
_diffrn_reflns_limit_h_max 14
_diffrn_reflns_limit_h_min -14
_diffrn_reflns_limit_k_max 21
_diffrn_reflns_limit_k_min -21
_diffrn_reflns_limit_l_max 29
_diffrn_reflns_limit_l_min -28
_diffrn_reflns_number 24211
_diffrn_reflns_theta_full 27.53
_diffrn_reflns_theta_max 27.53
_diffrn_reflns_theta_min 2.95
_exptl_absorpt_coefficient_mu 3.895
_exptl_absorpt_correction_T_max 0.7458
_exptl_absorpt_correction_T_min 0.6968
_exptl_absorpt_correction_type multi-scan
_exptl_absorpt_process_details 'SADABS; Bruker, 2000'
_exptl_crystal_colour yellow
_exptl_crystal_density_diffrn 1.928
_exptl_crystal_density_method 'not measured'
_exptl_crystal_description prism
_exptl_crystal_F_000 2348
_exptl_crystal_size_max 0.10
_exptl_crystal_size_mid 0.08
_exptl_crystal_size_min 0.08
_refine_diff_density_max 1.433
_refine_diff_density_min -0.417
_refine_diff_density_rms 0.117
_refine_ls_abs_structure_details 'Flack H D (1983), Acta Cryst. A39, 876-881'
_refine_ls_abs_structure_Flack 0.01(2)
_refine_ls_extinction_coef 0
_refine_ls_extinction_method SHELXL
_refine_ls_goodness_of_fit_ref 1.012
_refine_ls_hydrogen_treatment mixed
_refine_ls_matrix_type full
_refine_ls_number_parameters 189
_refine_ls_number_reflns 4742
_refine_ls_number_restraints 3
_refine_ls_restrained_S_all 1.011
_refine_ls_R_factor_all 0.0437
_refine_ls_R_factor_gt 0.0327
_refine_ls_shift/su_max 0.001
_refine_ls_shift/su_mean 0.000
_refine_ls_structure_factor_coef Fsqd
_refine_ls_weighting_details 'calc w=1/[\s^2^(Fo^2^)+(0.0590P)^2^+1.5322P] where P=(Fo^2^+2Fc^2^)/3'
_refine_ls_weighting_scheme calc
_refine_ls_wR_factor_gt 0.0900
_refine_ls_wR_factor_ref 0.0972
_reflns_number_gt 4063
_reflns_number_total 4742
_reflns_threshold_expression >2sigma(I)
_cod_data_source_file c4dt02864c2.cif
_cod_data_source_block C10N10H44Mn3Ga2Sn2S10O2
_cod_depositor_comments 'Adding full bibliography for 7033310--7033312.cif.'
_cod_original_cell_volume 4129.1(11)
_cod_original_sg_symbol_H-M I222
_cod_database_code 7033310

loop_
_symmetry_equiv_pos_as_xyz
'x, y, z'
'-x, -y, z'
'-x, y, -z'
'x, -y, -z'
'x+1/2, y+1/2, z+1/2'
'-x+1/2, -y+1/2, z+1/2'
'-x+1/2, y+1/2, -z+1/2'
'x+1/2, -y+1/2, -z+1/2'

loop_
_atom_site_label
_atom_site_type_symbol
_atom_site_fract_x
_atom_site_fract_y
_atom_site_fract_z
_atom_site_U_iso_or_equiv
_atom_site_adp_type
_atom_site_occupancy
_atom_site_symmetry_multiplicity
_atom_site_calc_flag
_atom_site_refinement_flags
Sn1 Sn 0.26038(3) 0.83806(2) 0.884025(15) 0.02827(11) Uani 1 1 d .
Ga3 Ga 0.25905(8) 1.0000 1.0000 0.0229(3) Uani 0.865(4) 2 d SP
Mn3 Mn 0.25905(8) 1.0000 1.0000 0.0229(3) Uani 0.14 2 d SP
Ga2 Ga 0.5000 1.16555(6) 1.0000 0.0277(4) Uani 0.510(4) 2 d SP
Mn2 Mn 0.5000 1.16555(6) 1.0000 0.0277(4) Uani 0.49 2 d SP
Ga1 Ga 0.5000 1.0000 0.88184(4) 0.0291(4) Uani 0.624(4) 2 d SP
Mn1 Mn 0.5000 1.0000 0.88184(4) 0.0291(4) Uani 0.38 2 d SP
S1 S 0.37481(12) 1.08253(8) 0.94033(5) 0.0264(3) Uani 1 1 d .
S2 S 0.13271(12) 0.92550(8) 0.94173(6) 0.0299(3) Uani 1 1 d .
S3 S 0.37441(16) 0.74844(10) 0.94594(8) 0.0464(4) Uani 1 1 d .
S4 S 0.39382(16) 0.91324(11) 0.82113(7) 0.0473(4) Uani 1 1 d .
Mn4 Mn -0.10068(8) 0.77118(6) 0.84430(4) 0.0356(2) Uani 1 1 d .
S5 S 0.13123(14) 0.76045(11) 0.82408(7) 0.0462(4) Uani 1 1 d .
N3 N -0.1237(5) 0.9065(3) 0.8419(3) 0.0479(14) Uani 1 1 d .
H3A H -0.1834 0.9211 0.8668 0.057 Uiso 1 1 calc R
H3B H -0.0542 0.9304 0.8537 0.057 Uiso 1 1 calc R
N1 N -0.1261(5) 0.6353(3) 0.8308(2) 0.0460(13) Uani 1 1 d .
H1A H -0.0890 0.6203 0.7973 0.055 Uiso 1 1 calc R
H1B H -0.0907 0.6085 0.8607 0.055 Uiso 1 1 calc R
N4 N -0.1132(5) 0.7995(4) 0.7457(2) 0.0494(14) Uani 1 1 d .
H4A H -0.0522 0.7745 0.7265 0.059 Uiso 1 1 calc R
H4B H -0.1842 0.7807 0.7314 0.059 Uiso 1 1 calc R
N2 N -0.3095(5) 0.7513(4) 0.8473(3) 0.0566(16) Uani 1 1 d .
H2A H -0.3437 0.7844 0.8740 0.068 Uiso 1 1 calc R
H2B H -0.3427 0.7618 0.8120 0.068 Uiso 1 1 calc R
C2 C -0.3302(7) 0.6673(5) 0.8634(4) 0.063(2) Uani 1 1 d .
H2C H -0.4155 0.6541 0.8578 0.076 Uiso 1 1 calc R
H2D H -0.3108 0.6597 0.9046 0.076 Uiso 1 1 calc R
C4 C -0.1057(13) 0.8846(6) 0.7364(4) 0.092(3) Uani 1 1 d .
H4C H -0.1490 0.8976 0.7004 0.110 Uiso 1 1 calc R
H4D H -0.0209 0.8989 0.7305 0.110 Uiso 1 1 calc R
C3 C -0.1538(13) 0.9339(6) 0.7829(4) 0.105(4) Uani 1 1 d .
H3C H -0.2417 0.9358 0.7791 0.126 Uiso 1 1 calc R
H3D H -0.1235 0.9887 0.7780 0.126 Uiso 1 1 calc R
N5 N -0.0856(5) 0.7699(3) 0.9442(2) 0.0410(12) Uani 1 1 d .
H5A H -0.0520 0.8169 0.9560 0.049 Uiso 1 1 calc R
H5B H -0.1610 0.7673 0.9595 0.049 Uiso 1 1 calc R
C5 C -0.0127(8) 0.7025(4) 0.9678(3) 0.0512(17) Uani 1 1 d .
H5C H 0.0647 0.7019 0.9473 0.061 Uiso 1 1 calc .
H5D H -0.0543 0.6524 0.9583 0.061 Uiso 1 1 calc .
C1 C -0.2552(7) 0.6130(4) 0.8278(4) 0.062(2) Uani 1 1 d .
H1C H -0.2653 0.5579 0.8417 0.075 Uiso 1 1 calc R
H1D H -0.2823 0.6151 0.7873 0.075 Uiso 1 1 calc R
O1 O 0.1989(19) 0.5822(9) 0.8856(8) 0.147(9) Uani 0.65(3) 1 d PD
H1 H 0.248(14) 0.586(8) 0.914(6) 0.176 Uiso 1 1 d D
H2 H 0.189(14) 0.631(3) 0.874(6) 0.176 Uiso 1 1 d D

loop_
_atom_site_aniso_label
_atom_site_aniso_U_11
_atom_site_aniso_U_22
_atom_site_aniso_U_33
_atom_site_aniso_U_23
_atom_site_aniso_U_13
_atom_site_aniso_U_12
Sn1 0.02340(17) 0.03383(18) 0.02760(17) -0.00806(15) -0.00316(15) -0.00197(16)
Ga3 0.0215(5) 0.0252(4) 0.0221(4) -0.0031(3) 0.000 0.000
Mn3 0.0215(5) 0.0252(4) 0.0221(4) -0.0031(3) 0.000 0.000
Ga2 0.0205(5) 0.0342(6) 0.0285(6) 0.000 0.0025(4) 0.000
Mn2 0.0205(5) 0.0342(6) 0.0285(6) 0.000 0.0025(4) 0.000
Ga1 0.0243(5) 0.0337(6) 0.0294(5) 0.000 0.000 -0.0033(4)
Mn1 0.0243(5) 0.0337(6) 0.0294(5) 0.000 0.000 -0.0033(4)
S1 0.0227(6) 0.0308(7) 0.0256(7) 0.0023(5) 0.0001(5) -0.0011(5)
S2 0.0252(7) 0.0324(7) 0.0320(7) -0.0083(5) -0.0012(5) 0.0016(5)
S3 0.0450(9) 0.0367(8) 0.0575(10) -0.0039(7) -0.0164(8) 0.0068(7)
S4 0.0441(9) 0.0678(11) 0.0301(8) -0.0054(7) 0.0036(7) -0.0179(9)
Mn4 0.0326(5) 0.0389(5) 0.0354(5) -0.0080(4) -0.0011(4) -0.0056(4)
S5 0.0264(7) 0.0667(11) 0.0456(9) -0.0312(8) -0.0006(7) -0.0071(7)
N3 0.049(3) 0.043(3) 0.052(3) -0.010(3) 0.009(3) 0.000(3)
N1 0.050(3) 0.042(3) 0.045(3) -0.009(2) -0.002(3) -0.003(2)
N4 0.041(3) 0.066(4) 0.041(3) -0.013(3) -0.003(2) -0.003(3)
N2 0.038(3) 0.063(4) 0.069(4) -0.014(3) 0.002(3) -0.005(3)
C2 0.054(4) 0.058(5) 0.079(5) -0.010(4) 0.010(4) -0.016(4)
C4 0.145(10) 0.074(6) 0.056(5) 0.001(5) -0.011(6) -0.017(7)
C3 0.169(12) 0.077(6) 0.068(6) 0.016(5) 0.025(7) 0.057(7)
N5 0.041(3) 0.044(3) 0.038(3) -0.011(2) 0.000(2) -0.004(2)
C5 0.076(5) 0.044(3) 0.035(3) -0.004(3) -0.004(3) 0.006(4)
C1 0.061(5) 0.054(4) 0.072(5) -0.010(4) 0.009(4) -0.018(4)
O1 0.184(19) 0.105(11) 0.152(16) -0.007(10) 0.043(12) 0.044(10)

loop_
_atom_type_symbol
_atom_type_description
_atom_type_scat_dispersion_real
_atom_type_scat_dispersion_imag
_atom_type_scat_source
C C 0.0033 0.0016 'International Tables Vol C Tables 4.2.6.8 and 6.1.1.4'
H H 0.0000 0.0000 'International Tables Vol C Tables 4.2.6.8 and 6.1.1.4'
N N 0.0061 0.0033 'International Tables Vol C Tables 4.2.6.8 and 6.1.1.4'
S S 0.1246 0.1234 'International Tables Vol C Tables 4.2.6.8 and 6.1.1.4'
Mn Mn 0.3368 0.7283 'International Tables Vol C Tables 4.2.6.8 and 6.1.1.4'
Ga Ga 0.2307 1.6083 'International Tables Vol C Tables 4.2.6.8 and 6.1.1.4'
Sn Sn -0.6537 1.4246 'International Tables Vol C Tables 4.2.6.8 and 6.1.1.4'
O O 0.0106 0.0060 'International Tables Vol C Tables 4.2.6.8 and 6.1.1.4'

loop_
_geom_angle_atom_site_label_1
_geom_angle_atom_site_label_2
_geom_angle_atom_site_label_3
_geom_angle
_geom_angle_site_symmetry_1
_geom_angle_site_symmetry_3
S5 Sn1 S4 107.78(6) . .
S5 Sn1 S3 108.62(7) . .
S4 Sn1 S3 110.63(7) . .
S5 Sn1 S2 107.07(5) . .
S4 Sn1 S2 111.80(6) . .
S3 Sn1 S2 110.78(6) . .
S2 Ga3 S2 105.06(8) . 4_577
S2 Ga3 S1 111.00(5) . 4_577
S2 Ga3 S1 108.19(5) 4_577 4_577
S2 Ga3 S1 108.19(5) . .
S2 Ga3 S1 111.00(5) 4_577 .
S1 Ga3 S1 113.12(8) 4_577 .
S3 Ga2 S3 104.86(9) 2_675 4_577
S3 Ga2 S1 108.20(5) 2_675 3_657
S3 Ga2 S1 113.18(6) 4_577 3_657
S3 Ga2 S1 113.18(6) 2_675 .
S3 Ga2 S1 108.20(5) 4_577 .
S1 Ga2 S1 109.25(8) 3_657 .
S4 Ga1 S4 106.43(9) 2_675 .
S4 Ga1 S1 105.90(6) 2_675 .
S4 Ga1 S1 113.85(6) . .
S4 Ga1 S1 113.85(6) 2_675 2_675
S4 Ga1 S1 105.90(6) . 2_675
S1 Ga1 S1 111.00(7) . 2_675
Ga3 S1 Ga1 108.21(5) . .
Ga3 S1 Ga2 108.94(5) . .
Ga1 S1 Ga2 108.74(5) . .
Ga3 S2 Sn1 106.71(6) . .
Mn2 S3 Ga2 0.00(4) 2_675 2_675
Mn2 S3 Sn1 104.02(7) 2_675 .
Ga2 S3 Sn1 104.02(7) 2_675 .
Ga1 S4 Sn1 105.88(7) . .
N3 Mn4 N5 92.4(2) . .
N3 Mn4 N1 163.7(2) . .
N5 Mn4 N1 97.7(2) . .
N3 Mn4 N4 76.5(2) . .
N5 Mn4 N4 168.8(2) . .
N1 Mn4 N4 93.5(2) . .
N3 Mn4 N2 91.8(2) . .
N5 Mn4 N2 92.4(2) . .
N1 Mn4 N2 75.1(2) . .
N4 Mn4 N2 89.9(2) . .
N3 Mn4 S5 100.00(16) . .
N5 Mn4 S5 96.02(15) . .
N1 Mn4 S5 91.67(15) . .
N4 Mn4 S5 84.23(16) . .
N2 Mn4 S5 165.23(16) . .
Sn1 S5 Mn4 116.89(6) . .
C3 N3 Mn4 110.9(5) . .
C3 N3 H3A 109.4 . .
Mn4 N3 H3A 109.4 . .
C3 N3 H3B 109.4 . .
Mn4 N3 H3B 109.4 . .
H3A N3 H3B 108.0 . .
C1 N1 Mn4 111.8(4) . .
C1 N1 H1A 109.2 . .
Mn4 N1 H1A 109.2 . .
C1 N1 H1B 109.2 . .
Mn4 N1 H1B 109.2 . .
H1A N1 H1B 107.9 . .
C4 N4 Mn4 110.1(5) . .
C4 N4 H4A 109.6 . .
Mn4 N4 H4A 109.6 . .
C4 N4 H4B 109.6 . .
Mn4 N4 H4B 109.6 . .
H4A N4 H4B 108.2 . .
C2 N2 Mn4 107.3(4) . .
C2 N2 H2A 110.3 . .
Mn4 N2 H2A 110.3 . .
C2 N2 H2B 110.3 . .
Mn4 N2 H2B 110.3 . .
H2A N2 H2B 108.5 . .
N2 C2 C1 111.1(6) . .
N2 C2 H2C 109.4 . .
C1 C2 H2C 109.4 . .
N2 C2 H2D 109.4 . .
C1 C2 H2D 109.4 . .
H2C C2 H2D 108.0 . .
N4 C4 C3 115.4(9) . .
N4 C4 H4C 108.4 . .
C3 C4 H4C 108.4 . .
N4 C4 H4D 108.4 . .
C3 C4 H4D 108.4 . .
H4C C4 H4D 107.5 . .
C4 C3 N3 114.8(8) . .
C4 C3 H3C 108.6 . .
N3 C3 H3C 108.6 . .
C4 C3 H3D 108.6 . .
N3 C3 H3D 108.6 . .
H3C C3 H3D 107.5 . .
C5 N5 Mn4 114.2(4) . .
C5 N5 H5A 108.7 . .
Mn4 N5 H5A 108.7 . .
C5 N5 H5B 108.7 . .
Mn4 N5 H5B 108.7 . .
H5A N5 H5B 107.6 . .
N5 C5 C5 117.4(5) . 3_557
N5 C5 H5C 108.0 . .
C5 C5 H5C 108.0 3_557 .
N5 C5 H5D 108.0 . .
C5 C5 H5D 108.0 3_557 .
H5C C5 H5D 107.2 . .
N1 C1 C2 111.4(6) . .
N1 C1 H1C 109.4 . .
C2 C1 H1C 109.4 . .
N1 C1 H1D 109.4 . .
C2 C1 H1D 109.4 . .
H1C C1 H1D 108.0 . .

loop_
_geom_bond_atom_site_label_1
_geom_bond_atom_site_label_2
_geom_bond_distance
_geom_bond_site_symmetry_2
Sn1 S5 2.3489(15) .
Sn1 S4 2.3955(17) .
Sn1 S3 2.3972(16) .
Sn1 S2 2.4037(14) .
Ga3 S2 2.2800(14) .
Ga3 S2 2.2801(14) 4_577
Ga3 S1 2.3065(14) 4_577
Ga3 S1 2.3065(14) .
Ga2 S3 2.3314(18) 2_675
Ga2 S3 2.3314(18) 4_577
Ga2 S1 2.3697(14) 3_657
Ga2 S1 2.3697(14) .
Ga1 S4 2.3073(18) 2_675
Ga1 S4 2.3073(18) .
Ga1 S1 2.3497(14) .
Ga1 S1 2.3498(14) 2_675
S3 Mn2 2.3314(18) 2_675
S3 Ga2 2.3314(18) 2_675
Mn4 N3 2.251(5) .
Mn4 N5 2.279(5) .
Mn4 N1 2.283(5) .
Mn4 N4 2.296(5) .
Mn4 N2 2.317(6) .
Mn4 S5 2.5936(18) .
N3 C3 1.455(11) .
N3 H3A 0.9000 .
N3 H3B 0.9000 .
N1 C1 1.466(9) .
N1 H1A 0.9000 .
N1 H1B 0.9000 .
N4 C4 1.426(10) .
N4 H4A 0.9000 .
N4 H4B 0.9000 .
N2 C2 1.453(10) .
N2 H2A 0.9000 .
N2 H2B 0.9000 .
C2 C1 1.462(10) .
C2 H2C 0.9700 .
C2 H2D 0.9700 .
C4 C3 1.436(13) .
C4 H4C 0.9700 .
C4 H4D 0.9700 .
C3 H3C 0.9700 .
C3 H3D 0.9700 .
N5 C5 1.473(8) .
N5 H5A 0.9000 .
N5 H5B 0.9000 .
C5 C5 1.491(12) 3_557
C5 H5C 0.9700 .
C5 H5D 0.9700 .
C1 H1C 0.9700 .
C1 H1D 0.9700 .
O1 H1 0.851(10) .

loop_
_geom_hbond_atom_site_label_D
_geom_hbond_atom_site_label_H
_geom_hbond_atom_site_label_A
_geom_hbond_distance_DH
_geom_hbond_distance_HA
_geom_hbond_distance_DA
_geom_hbond_angle_DHA
_geom_hbond_site_symmetry_A
N3 H3A S1 0.90 2.69 3.557(6) 163.0 2_575
N3 H3B S2 0.90 2.87 3.631(6) 143.5 .
N1 H1A S4 0.90 2.76 3.557(6) 148.5 8_466
N4 H4B S5 0.90 2.48 3.372(6) 170.3 8_466
N2 H2A S1 0.90 2.69 3.541(6) 158.4 2_575
N5 H5A S2 0.90 2.73 3.515(5) 146.7 .
O1 H2 S5 0.853(10) 2.51(3) 3.344(17) 167(12) .

loop_
_geom_torsion_atom_site_label_1
_geom_torsion_atom_site_label_2
_geom_torsion_atom_site_label_3
_geom_torsion_atom_site_label_4
_geom_torsion
_geom_torsion_site_symmetry_1
_geom_torsion_site_symmetry_4
S2 Ga3 S1 Ga1 -64.78(7) . .
S2 Ga3 S1 Ga1 -179.55(5) 4_577 .
S1 Ga3 S1 Ga1 58.62(4) 4_577 .
S2 Ga3 S1 Ga2 177.15(5) . .
S2 Ga3 S1 Ga2 62.38(7) 4_577 .
S1 Ga3 S1 Ga2 -59.45(4) 4_577 .
S4 Ga1 S1 Ga3 177.70(6) 2_675 .
S4 Ga1 S1 Ga3 61.11(8) . .
S1 Ga1 S1 Ga3 -58.27(4) 2_675 .
S4 Ga1 S1 Ga2 -64.11(7) 2_675 .
S4 Ga1 S1 Ga2 179.31(6) . .
S1 Ga1 S1 Ga2 59.93(4) 2_675 .
S3 Ga2 S1 Ga3 179.08(6) 2_675 .
S3 Ga2 S1 Ga3 -65.16(8) 4_577 .
S1 Ga2 S1 Ga3 58.46(4) 3_657 .
S3 Ga2 S1 Ga1 61.34(8) 2_675 .
S3 Ga2 S1 Ga1 177.10(6) 4_577 .
S1 Ga2 S1 Ga1 -59.28(4) 3_657 .
S2 Ga3 S2 Sn1 -175.88(7) 4_577 .
S1 Ga3 S2 Sn1 -59.17(7) 4_577 .
S1 Ga3 S2 Sn1 65.50(7) . .
S5 Sn1 S2 Ga3 179.73(6) . .
S4 Sn1 S2 Ga3 -62.44(7) . .
S3 Sn1 S2 Ga3 61.45(7) . .
S5 Sn1 S3 Mn2 178.54(6) . 2_675
S4 Sn1 S3 Mn2 60.43(8) . 2_675
S2 Sn1 S3 Mn2 -64.12(8) . 2_675
S5 Sn1 S3 Ga2 178.54(6) . 2_675
S4 Sn1 S3 Ga2 60.43(8) . 2_675
S2 Sn1 S3 Ga2 -64.12(8) . 2_675
S4 Ga1 S4 Sn1 -171.19(10) 2_675 .
S1 Ga1 S4 Sn1 -54.91(9) . .
S1 Ga1 S4 Sn1 67.32(8) 2_675 .
S5 Sn1 S4 Ga1 172.77(7) . .
S3 Sn1 S4 Ga1 -68.61(9) . .
S2 Sn1 S4 Ga1 55.36(9) . .
S4 Sn1 S5 Mn4 -128.86(9) . .
S3 Sn1 S5 Mn4 111.24(9) . .
S2 Sn1 S5 Mn4 -8.44(11) . .
N3 Mn4 S5 Sn1 52.14(18) . .
N5 Mn4 S5 Sn1 -41.36(17) . .
N1 Mn4 S5 Sn1 -139.29(16) . .
N4 Mn4 S5 Sn1 127.34(17) . .
N2 Mn4 S5 Sn1 -165.5(7) . .
N5 Mn4 N3 C3 -172.3(7) . .
N1 Mn4 N3 C3 -43.9(11) . .
N4 Mn4 N3 C3 9.6(7) . .
N2 Mn4 N3 C3 -79.9(7) . .
S5 Mn4 N3 C3 91.2(7) . .
N3 Mn4 N1 C1 -33.7(10) . .
N5 Mn4 N1 C1 94.0(5) . .
N4 Mn4 N1 C1 -85.4(5) . .
N2 Mn4 N1 C1 3.6(5) . .
S5 Mn4 N1 C1 -169.7(5) . .
N3 Mn4 N4 C4 10.6(7) . .
N5 Mn4 N4 C4 0.7(15) . .
N1 Mn4 N4 C4 177.5(7) . .
N2 Mn4 N4 C4 102.4(7) . .
S5 Mn4 N4 C4 -91.2(7) . .
N3 Mn4 N2 C2 -166.6(5) . .
N5 Mn4 N2 C2 -74.2(5) . .
N1 Mn4 N2 C2 23.2(5) . .
N4 Mn4 N2 C2 116.8(5) . .
S5 Mn4 N2 C2 50.4(10) . .
Mn4 N2 C2 C1 -48.2(8) . .
Mn4 N4 C4 C3 -30.7(12) . .
N4 C4 C3 N3 41.7(15) . .
Mn4 N3 C3 C4 -29.6(12) . .
N3 Mn4 N5 C5 -152.0(5) . .
N1 Mn4 N5 C5 40.9(5) . .
N4 Mn4 N5 C5 -142.3(10) . .
N2 Mn4 N5 C5 116.2(5) . .
S5 Mn4 N5 C5 -51.6(5) . .
Mn4 N5 C5 C5 173.5(7) . 3_557
Mn4 N1 C1 C2 -30.5(8) . .
N2 C2 C1 N1 54.0(9) . .
